data_4037939
loop_
_publ_author_name
'Nicolaou, K. C.'
'Shelke, Yogesh G.'
'Dherange, Balu D.'
'Kempema, Aaron'
'Lin, Baiwei'
'Gu, Christine'
'Sandoval, Joseph'
'Hammond, Mikhail'
'Aujay, Monette'
'Gavrilyuk, Julia'

_publ_section_title
;
 Design, Synthesis, and Biological Investigation of Epothilone B Analogues
 Featuring Lactone, Lactam, and Carbocyclic Macrocycles, Epoxide,
 Aziridine, and 1,1-Difluorocyclopropane and Other Fluorine Residues
;
_journal_name_full 'The Journal of Organic Chemistry'
_journal_paper_doi 10.1021/acs.joc.0c00123
_journal_year 2020
_chemical_absolute_configuration ad
_chemical_formula_moiety 'C28 H43 N O5 S'
_chemical_formula_sum 'C28 H43 N O5 S'
_chemical_formula_weight 505.69
_space_group_crystal_system monoclinic
_space_group_IT_number 4
_space_group_name_Hall 'P 2yb'
_space_group_name_H-M_alt 'P 1 21 1'
_atom_sites_solution_hydrogens mixed
_atom_sites_solution_primary direct
_audit_creation_date 2019-02-08
_audit_creation_method
;
Olex2 1.2-beta
(compiled 2018.05.29 svn.r3508 for OlexSys, GUI svn.r5506)
;
_cell_angle_alpha 90
_cell_angle_beta 99.6410(10)
_cell_angle_gamma 90
_cell_formula_units_Z 2
_cell_length_a 14.7777(3)
_cell_length_b 6.02570(10)
_cell_length_c 15.3581(3)
_cell_measurement_reflns_used 9875
_cell_measurement_temperature 100
_cell_measurement_theta_max 68.463
_cell_measurement_theta_min 2.918
_cell_volume 1348.26(4)
_computing_cell_refinement 'SAINT V8.38A (?, 2016)'
_computing_data_reduction 'SAINT V8.38A (?, 2016)'
_computing_molecular_graphics 'Olex2 (Dolomanov et al., 2009)'
_computing_publication_material 'Olex2 (Dolomanov et al., 2009)'
_computing_structure_refinement 'XL (Sheldrick, 2008)'
_computing_structure_solution 'ShelXS (Sheldrick, 2008)'
_diffrn_ambient_temperature 100.0
_diffrn_measured_fraction_theta_full 1.000
_diffrn_measured_fraction_theta_max 1.000
_diffrn_measurement_device_type 'Bruker APEX-II CCD'
_diffrn_measurement_method '\f and \w scans'
_diffrn_radiation_type CuK\a
_diffrn_radiation_wavelength 1.54178
_diffrn_reflns_av_R_equivalents 0.0264
_diffrn_reflns_av_unetI/netI 0.0267
_diffrn_reflns_Laue_measured_fraction_full 1.000
_diffrn_reflns_Laue_measured_fraction_max 1.000
_diffrn_reflns_limit_h_max 17
_diffrn_reflns_limit_h_min -17
_diffrn_reflns_limit_k_max 7
_diffrn_reflns_limit_k_min -7
_diffrn_reflns_limit_l_max 18
_diffrn_reflns_limit_l_min -18
_diffrn_reflns_number 20564
_diffrn_reflns_point_group_measured_fraction_full 0.997
_diffrn_reflns_point_group_measured_fraction_max 0.996
_diffrn_reflns_theta_full 67.679
_diffrn_reflns_theta_max 68.458
_diffrn_reflns_theta_min 2.918
_diffrn_standards_number 0
_exptl_absorpt_coefficient_mu 1.366
_exptl_absorpt_correction_T_max 0.7531
_exptl_absorpt_correction_T_min 0.6557
_exptl_absorpt_correction_type multi-scan
_exptl_absorpt_process_details
'SADABS-2016/2 (Bruker,2016/2) was used for absorption correction. wR2(int) was 0.0716 before and 0.0509 after correction. The Ratio of minimum to maximum transmission is 0.8707. The \l/2 correction factor is Not present.'
_exptl_crystal_colour colourless
_exptl_crystal_colour_primary colourless
_exptl_crystal_density_diffrn 1.246
_exptl_crystal_description block
_exptl_crystal_F_000 548
_exptl_crystal_size_max 0.28
_exptl_crystal_size_mid 0.12
_exptl_crystal_size_min 0.1
_refine_diff_density_max 0.282
_refine_diff_density_min -0.146
_refine_diff_density_rms 0.035
_refine_ls_abs_structure_details
;
 Flack x determined using 2108 quotients [(I+)-(I-)]/[(I+)+(I-)]
 (Parsons, Flack and Wagner, Acta Cryst. B69 (2013) 249-259).
;
_refine_ls_abs_structure_Flack 0.029(5)
_refine_ls_extinction_method none
_refine_ls_goodness_of_fit_ref 1.049
_refine_ls_hydrogen_treatment mixed
_refine_ls_matrix_type full
_refine_ls_number_parameters 328
_refine_ls_number_reflns 4947
_refine_ls_number_restraints 2
_refine_ls_restrained_S_all 1.049
_refine_ls_R_factor_all 0.0257
_refine_ls_R_factor_gt 0.0251
_refine_ls_shift/su_max 0.001
_refine_ls_shift/su_mean 0.000
_refine_ls_structure_factor_coef Fsqd
_refine_ls_weighting_details 'w=1/[\s^2^(Fo^2^)+(0.0390P)^2^+0.1495P] where P=(Fo^2^+2Fc^2^)/3'
_refine_ls_weighting_scheme calc
_refine_ls_wR_factor_gt 0.0646
_refine_ls_wR_factor_ref 0.0649
_reflns_Friedel_coverage 0.807
_reflns_Friedel_fraction_full 0.994
_reflns_Friedel_fraction_max 0.992
_reflns_number_gt 4838
_reflns_number_total 4947
_reflns_threshold_expression 'I > 2\s(I)'
_cod_data_source_file jo0c00123_si_006.cif
_cod_data_source_block kcnic12_0m_a
_cod_database_code 4037939
_shelx_shelxl_version_number 2016/6
_shelx_space_group_comment
;
The symmetry employed for this shelxl refinement is uniquely defined
by the following loop, which should always be used as a source of
symmetry information in preference to the above space-group names.
They are only intended as comments.
;
_shelx_estimated_absorpt_t_max 0.875
_shelx_estimated_absorpt_t_min 0.701
_olex2_refinement_description
;
1. Fixed Uiso
 At 1.2 times of:
  All C(H) groups, All C(H,H) groups
 At 1.5 times of:
  All C(H,H,H) groups, All O(H) groups
2. Restrained distances
 O4-H4
 0.88 with sigma of 0.02
3.a Ternary CH refined with riding coordinates:
 C25(H25), C10(H10), C16(H16), C8(H8), C19(H19), C18(H18)
3.b Secondary CH2 refined with riding coordinates:
 C26(H26A,H26B), C13(H13A,H13B), C15(H15A,H15B), C14(H14A,H14B), C9(H9A,H9B),
 C28(H28A,H28B)
3.c Aromatic/amide H refined with riding coordinates:
 C5(H5), C3(H3)
3.d Idealised Me refined as rotating group:
 C23(H23A,H23B,H23C), C24(H24A,H24B,H24C), C7(H7A,H7B,H7C), C12(H12A,H12B,
 H12C), C17(H17A,H17B,H17C), C1(H1A,H1B,H1C), C20(H20A,H20B,H20C)
3.e Idealised tetrahedral OH refined as rotating group:
 O1(H1)
;
_olex2_submission_special_instructions 'No special instructions were received'

loop_
_space_group_symop_operation_xyz
'x, y, z'
'-x, y+1/2, -z'

loop_
_atom_site_label
_atom_site_type_symbol
_atom_site_fract_x
_atom_site_fract_y
_atom_site_fract_z
_atom_site_U_iso_or_equiv
_atom_site_adp_type
_atom_site_occupancy
_atom_site_site_symmetry_order
_atom_site_calc_flag
_atom_site_refinement_flags_posn
_atom_site_refinement_flags_adp
_atom_site_refinement_flags_occupancy
_atom_site_disorder_assembly
_atom_site_disorder_group
S1 S 0.09957(3) 0.69331(8) 0.73849(3) 0.02512(12) Uani 1 1 d . . . . .
O5 O 0.58810(9) 0.7863(2) 0.20377(9) 0.0204(3) Uani 1 1 d . . . . .
O3 O 0.00390(9) 0.5734(3) 0.10802(9) 0.0229(3) Uani 1 1 d . . . . .
O1 O 0.51836(10) 0.5005(3) 0.47199(9) 0.0264(3) Uani 1 1 d . . . . .
H1 H 0.521861 0.625156 0.496778 0.040 Uiso 1 1 calc GR . . . .
O2 O 0.32189(9) 0.3617(2) 0.37013(10) 0.0261(3) Uani 1 1 d . . . . .
O4 O 0.46073(9) 0.6051(2) 0.06492(9) 0.0228(3) Uani 1 1 d D . . . .
N1 N 0.15730(10) 0.3892(3) 0.64584(10) 0.0189(3) Uani 1 1 d . . . . .
C4 C 0.12986(12) 0.5654(3) 0.58851(12) 0.0173(4) Uani 1 1 d . . . . .
C21 C 0.57534(11) 0.6177(3) 0.24422(12) 0.0148(3) Uani 1 1 d . . . . .
C26 C 0.41696(11) 0.6747(3) 0.35204(11) 0.0168(3) Uani 1 1 d . . . . .
H26A H 0.420144 0.800416 0.393948 0.020 Uiso 1 1 calc R . . . .
H26B H 0.418273 0.737152 0.292642 0.020 Uiso 1 1 calc R . . . .
C22 C 0.58900(12) 0.6181(3) 0.34542(11) 0.0159(4) Uani 1 1 d . . . . .
C25 C 0.50160(12) 0.5296(3) 0.37826(11) 0.0169(4) Uani 1 1 d . . . . .
H25 H 0.487380 0.380294 0.350978 0.020 Uiso 1 1 calc R . . . .
C10 C 0.07505(12) 0.5370(3) 0.18352(12) 0.0183(4) Uani 1 1 d . . . . .
H10 H 0.094311 0.378354 0.192257 0.022 Uiso 1 1 calc R . . . .
C27 C 0.32635(12) 0.5551(3) 0.35049(11) 0.0166(4) Uani 1 1 d . . . . .
C11 C 0.09771(12) 0.6372(3) 0.10224(12) 0.0180(4) Uani 1 1 d . . . . .
C13 C 0.14734(12) 0.4914(3) 0.04468(12) 0.0191(4) Uani 1 1 d . . . . .
H13A H 0.145696 0.562110 -0.013751 0.023 Uiso 1 1 calc R . . . .
H13B H 0.116263 0.345682 0.035525 0.023 Uiso 1 1 calc R . . . .
C15 C 0.30704(12) 0.3216(3) 0.03733(12) 0.0191(4) Uani 1 1 d . . . . .
H15A H 0.319191 0.409795 -0.013872 0.023 Uiso 1 1 calc R . . . .
H15B H 0.272777 0.187025 0.014202 0.023 Uiso 1 1 calc R . . . .
C23 C 0.61315(13) 0.8519(3) 0.38044(12) 0.0198(4) Uani 1 1 d . . . . .
H23A H 0.668983 0.902563 0.359914 0.030 Uiso 1 1 calc GR . . . .
H23B H 0.623498 0.849946 0.445158 0.030 Uiso 1 1 calc GR . . . .
H23C H 0.562464 0.953070 0.358715 0.030 Uiso 1 1 calc GR . . . .
C24 C 0.67003(12) 0.4604(3) 0.37724(12) 0.0198(4) Uani 1 1 d . . . . .
H24A H 0.656640 0.313445 0.350864 0.030 Uiso 1 1 calc GR . . . .
H24B H 0.679006 0.448083 0.441745 0.030 Uiso 1 1 calc GR . . . .
H24C H 0.725920 0.519432 0.359340 0.030 Uiso 1 1 calc GR . . . .
C7 C 0.11735(14) 0.9218(3) 0.44052(13) 0.0220(4) Uani 1 1 d . . . . .
H7A H 0.051240 0.944177 0.437756 0.033 Uiso 1 1 calc GR . . . .
H7B H 0.138150 1.004593 0.392610 0.033 Uiso 1 1 calc GR . . . .
H7C H 0.150093 0.975104 0.497470 0.033 Uiso 1 1 calc GR . . . .
C5 C 0.14124(12) 0.5308(3) 0.49665(12) 0.0175(4) Uani 1 1 d . . . . .
H5 H 0.153666 0.382396 0.481425 0.021 Uiso 1 1 calc R . . . .
C16 C 0.39982(12) 0.2507(3) 0.09289(12) 0.0181(4) Uani 1 1 d . . . . .
H16 H 0.437575 0.179788 0.052261 0.022 Uiso 1 1 calc R . . . .
C8 C 0.15176(12) 0.6008(3) 0.34026(12) 0.0170(4) Uani 1 1 d . . . . .
H8 H 0.157581 0.435520 0.342558 0.020 Uiso 1 1 calc R . . . .
C6 C 0.13659(11) 0.6791(3) 0.43091(11) 0.0170(4) Uani 1 1 d . . . . .
C14 C 0.24724(13) 0.4585(3) 0.08947(12) 0.0203(4) Uani 1 1 d . . . . .
H14A H 0.275835 0.606411 0.101316 0.024 Uiso 1 1 calc R . . . .
H14B H 0.247270 0.385415 0.147207 0.024 Uiso 1 1 calc R . . . .
C9 C 0.06864(11) 0.6583(3) 0.26828(11) 0.0183(4) Uani 1 1 d . . . . .
H9A H 0.011084 0.616218 0.289014 0.022 Uiso 1 1 calc R . . . .
H9B H 0.067105 0.820333 0.257366 0.022 Uiso 1 1 calc R . . . .
C19 C 0.54661(12) 0.4056(3) 0.19245(12) 0.0165(4) Uani 1 1 d . . . . .
H19 H 0.538741 0.284734 0.235156 0.020 Uiso 1 1 calc R . . . .
C28 C 0.24188(11) 0.6948(3) 0.31755(11) 0.0181(3) Uani 1 1 d . . . . .
H28A H 0.235414 0.709338 0.252600 0.022 Uiso 1 1 calc R . . . .
H28B H 0.251545 0.845381 0.343168 0.022 Uiso 1 1 calc R . . . .
C18 C 0.45214(12) 0.4546(3) 0.13473(11) 0.0160(4) Uani 1 1 d . . . . .
H18 H 0.412888 0.527825 0.173445 0.019 Uiso 1 1 calc R . . . .
C3 C 0.09585(13) 0.7429(3) 0.62770(13) 0.0226(4) Uani 1 1 d . . . . .
H3 H 0.073318 0.875073 0.598011 0.027 Uiso 1 1 calc R . . . .
C12 C 0.11021(14) 0.8827(3) 0.09310(13) 0.0230(4) Uani 1 1 d . . . . .
H12A H 0.086657 0.927874 0.032220 0.034 Uiso 1 1 calc GR . . . .
H12B H 0.175614 0.919409 0.107595 0.034 Uiso 1 1 calc GR . . . .
H12C H 0.076534 0.961253 0.133516 0.034 Uiso 1 1 calc GR . . . .
C17 C 0.38581(13) 0.0803(3) 0.16317(13) 0.0222(4) Uani 1 1 d . . . . .
H17A H 0.355561 0.151451 0.207975 0.033 Uiso 1 1 calc GR . . . .
H17B H 0.445496 0.021575 0.191116 0.033 Uiso 1 1 calc GR . . . .
H17C H 0.347405 -0.041455 0.135460 0.033 Uiso 1 1 calc GR . . . .
C1 C 0.17644(13) 0.2860(4) 0.80348(12) 0.0245(4) Uani 1 1 d . . . . .
H1A H 0.234548 0.339617 0.837154 0.037 Uiso 1 1 calc GR . . . .
H1B H 0.184622 0.134731 0.782709 0.037 Uiso 1 1 calc GR . . . .
H1C H 0.129294 0.286215 0.841401 0.037 Uiso 1 1 calc GR . . . .
C20 C 0.62004(13) 0.3348(4) 0.13882(13) 0.0240(4) Uani 1 1 d . . . . .
H20A H 0.630987 0.455639 0.099160 0.036 Uiso 1 1 calc GR . . . .
H20B H 0.599071 0.202771 0.103928 0.036 Uiso 1 1 calc GR . . . .
H20C H 0.677120 0.300563 0.178987 0.036 Uiso 1 1 calc GR . . . .
C2 C 0.14732(12) 0.4343(3) 0.72621(12) 0.0194(4) Uani 1 1 d . . . . .
H4 H 0.4960(19) 0.712(5) 0.0855(18) 0.047(8) Uiso 1 1 d D . . . .

loop_
_atom_site_aniso_label
_atom_site_aniso_U_11
_atom_site_aniso_U_22
_atom_site_aniso_U_33
_atom_site_aniso_U_23
_atom_site_aniso_U_13
_atom_site_aniso_U_12
S1 0.0303(2) 0.0246(2) 0.0223(2) -0.00485(19) 0.00982(18) 0.0015(2)
O5 0.0197(6) 0.0207(7) 0.0208(6) 0.0034(5) 0.0033(5) -0.0030(5)
O3 0.0131(6) 0.0338(8) 0.0206(6) -0.0034(6) -0.0008(5) -0.0028(6)
O1 0.0204(6) 0.0418(9) 0.0173(6) 0.0088(6) 0.0037(5) 0.0008(6)
O2 0.0177(6) 0.0225(7) 0.0387(8) 0.0057(6) 0.0068(6) 0.0007(6)
O4 0.0237(7) 0.0257(7) 0.0178(6) 0.0051(6) 0.0005(5) -0.0051(6)
N1 0.0149(7) 0.0215(8) 0.0208(8) 0.0000(6) 0.0043(6) -0.0002(6)
C4 0.0111(8) 0.0183(9) 0.0229(9) -0.0006(7) 0.0037(6) -0.0028(7)
C21 0.0087(7) 0.0177(9) 0.0186(8) 0.0005(7) 0.0037(6) 0.0023(7)
C26 0.0139(8) 0.0206(9) 0.0162(8) -0.0002(7) 0.0037(6) 0.0003(7)
C22 0.0112(8) 0.0194(9) 0.0172(9) 0.0008(7) 0.0022(6) 0.0004(7)
C25 0.0133(8) 0.0217(9) 0.0157(8) 0.0025(7) 0.0028(6) 0.0000(7)
C10 0.0128(8) 0.0207(9) 0.0206(9) -0.0008(7) 0.0003(7) -0.0012(7)
C27 0.0144(8) 0.0211(10) 0.0147(8) -0.0007(7) 0.0041(6) 0.0010(7)
C11 0.0123(8) 0.0223(10) 0.0185(8) -0.0011(7) -0.0005(6) 0.0009(7)
C13 0.0170(8) 0.0226(9) 0.0170(8) -0.0011(7) 0.0004(7) -0.0004(7)
C15 0.0170(9) 0.0231(10) 0.0168(9) -0.0030(7) 0.0018(7) -0.0005(7)
C23 0.0153(8) 0.0224(10) 0.0220(9) -0.0025(7) 0.0040(7) -0.0011(8)
C24 0.0130(8) 0.0243(9) 0.0213(9) 0.0045(7) 0.0007(7) 0.0006(8)
C7 0.0235(9) 0.0195(9) 0.0226(9) 0.0000(7) 0.0026(7) 0.0033(8)
C5 0.0135(8) 0.0162(9) 0.0227(9) -0.0031(7) 0.0030(7) -0.0006(7)
C16 0.0143(8) 0.0225(10) 0.0179(8) -0.0043(7) 0.0037(6) -0.0003(7)
C8 0.0136(8) 0.0183(9) 0.0189(9) 0.0003(7) 0.0022(6) 0.0001(7)
C6 0.0094(7) 0.0208(9) 0.0203(8) -0.0015(7) 0.0013(6) -0.0011(7)
C14 0.0162(8) 0.0245(9) 0.0193(9) -0.0034(7) 0.0004(7) 0.0018(7)
C9 0.0127(8) 0.0217(10) 0.0202(8) -0.0002(7) 0.0024(6) -0.0005(7)
C19 0.0151(8) 0.0172(9) 0.0172(8) -0.0005(7) 0.0022(7) 0.0000(7)
C28 0.0146(8) 0.0206(8) 0.0192(8) 0.0012(7) 0.0028(6) 0.0003(8)
C18 0.0156(8) 0.0183(9) 0.0149(8) -0.0005(7) 0.0046(7) 0.0004(7)
C3 0.0219(9) 0.0221(10) 0.0249(9) -0.0009(8) 0.0071(7) 0.0005(8)
C12 0.0220(9) 0.0229(10) 0.0230(10) 0.0027(8) 0.0006(7) 0.0025(8)
C17 0.0177(9) 0.0184(10) 0.0300(10) 0.0011(8) 0.0023(7) -0.0002(7)
C1 0.0221(9) 0.0314(10) 0.0200(9) -0.0002(8) 0.0039(7) -0.0005(8)
C20 0.0177(9) 0.0277(11) 0.0266(10) -0.0079(8) 0.0038(7) 0.0027(8)
C2 0.0127(8) 0.0240(9) 0.0214(9) -0.0037(8) 0.0031(7) -0.0039(7)

loop_
_atom_type_symbol
_atom_type_description
_atom_type_scat_dispersion_real
_atom_type_scat_dispersion_imag
_atom_type_scat_source
C C 0.0181 0.0091 'International Tables Vol C Tables 4.2.6.8 and 6.1.1.4'
H H 0.0000 0.0000 'International Tables Vol C Tables 4.2.6.8 and 6.1.1.4'
N N 0.0311 0.0180 'International Tables Vol C Tables 4.2.6.8 and 6.1.1.4'
O O 0.0492 0.0322 'International Tables Vol C Tables 4.2.6.8 and 6.1.1.4'
S S 0.3331 0.5567 'International Tables Vol C Tables 4.2.6.8 and 6.1.1.4'

loop_
_geom_angle_atom_site_label_1
_geom_angle_atom_site_label_2
_geom_angle_atom_site_label_3
_geom_angle
_geom_angle_site_symmetry_1
_geom_angle_site_symmetry_3
_geom_angle_publ_flag
C3 S1 C2 89.71(9) . . ?
C10 O3 C11 61.10(11) . . ?
C25 O1 H1 109.5 . . ?
C18 O4 H4 109(2) . . ?
C2 N1 C4 111.96(16) . . ?
N1 C4 C5 115.58(16) . . ?
C3 C4 N1 114.07(17) . . ?
C3 C4 C5 130.35(18) . . ?
O5 C21 C22 120.58(16) . . ?
O5 C21 C19 118.97(16) . . ?
C19 C21 C22 120.45(15) . . ?
H26A C26 H26B 107.6 . . ?
C25 C26 H26A 108.6 . . ?
C25 C26 H26B 108.6 . . ?
C27 C26 H26A 108.6 . . ?
C27 C26 H26B 108.6 . . ?
C27 C26 C25 114.50(15) . . ?
C21 C22 C25 110.62(14) . . ?
C21 C22 C24 106.48(14) . . ?
C23 C22 C21 109.96(15) . . ?
C23 C22 C25 111.03(15) . . ?
C23 C22 C24 109.46(14) . . ?
C24 C22 C25 109.17(15) . . ?
O1 C25 C26 109.42(14) . . ?
O1 C25 C22 110.79(14) . . ?
O1 C25 H25 107.5 . . ?
C26 C25 C22 114.00(15) . . ?
C26 C25 H25 107.5 . . ?
C22 C25 H25 107.5 . . ?
O3 C10 H10 113.9 . . ?
O3 C10 C11 59.78(11) . . ?
O3 C10 C9 118.42(15) . . ?
C11 C10 H10 113.9 . . ?
C11 C10 C9 125.99(17) . . ?
C9 C10 H10 113.9 . . ?
O2 C27 C26 122.63(17) . . ?
O2 C27 C28 122.76(17) . . ?
C26 C27 C28 114.54(16) . . ?
O3 C11 C10 59.12(11) . . ?
O3 C11 C13 116.13(15) . . ?
O3 C11 C12 113.55(15) . . ?
C10 C11 C13 117.14(16) . . ?
C10 C11 C12 122.12(17) . . ?
C12 C11 C13 115.89(17) . . ?
C11 C13 H13A 109.7 . . ?
C11 C13 H13B 109.7 . . ?
C11 C13 C14 109.63(14) . . ?
H13A C13 H13B 108.2 . . ?
C14 C13 H13A 109.7 . . ?
C14 C13 H13B 109.7 . . ?
H15A C15 H15B 107.7 . . ?
C16 C15 H15A 108.9 . . ?
C16 C15 H15B 108.9 . . ?
C14 C15 H15A 108.9 . . ?
C14 C15 H15B 108.9 . . ?
C14 C15 C16 113.33(14) . . ?
C22 C23 H23A 109.5 . . ?
C22 C23 H23B 109.5 . . ?
C22 C23 H23C 109.5 . . ?
H23A C23 H23B 109.5 . . ?
H23A C23 H23C 109.5 . . ?
H23B C23 H23C 109.5 . . ?
C22 C24 H24A 109.5 . . ?
C22 C24 H24B 109.5 . . ?
C22 C24 H24C 109.5 . . ?
H24A C24 H24B 109.5 . . ?
H24A C24 H24C 109.5 . . ?
H24B C24 H24C 109.5 . . ?
H7A C7 H7B 109.5 . . ?
H7A C7 H7C 109.5 . . ?
H7B C7 H7C 109.5 . . ?
C6 C7 H7A 109.5 . . ?
C6 C7 H7B 109.5 . . ?
C6 C7 H7C 109.5 . . ?
C4 C5 H5 115.4 . . ?
C6 C5 C4 129.13(18) . . ?
C6 C5 H5 115.4 . . ?
C15 C16 H16 108.0 . . ?
C18 C16 C15 110.33(15) . . ?
C18 C16 H16 108.0 . . ?
C17 C16 C15 111.24(15) . . ?
C17 C16 H16 108.0 . . ?
C17 C16 C18 111.14(15) . . ?
C6 C8 H8 107.5 . . ?
C6 C8 C9 111.30(14) . . ?
C6 C8 C28 111.02(14) . . ?
C9 C8 H8 107.5 . . ?
C28 C8 H8 107.5 . . ?
C28 C8 C9 111.65(14) . . ?
C7 C6 C8 116.82(16) . . ?
C5 C6 C7 124.15(17) . . ?
C5 C6 C8 119.03(17) . . ?
C13 C14 H14A 108.4 . . ?
C13 C14 H14B 108.4 . . ?
C15 C14 C13 115.59(15) . . ?
C15 C14 H14A 108.4 . . ?
C15 C14 H14B 108.4 . . ?
H14A C14 H14B 107.4 . . ?
C10 C9 C8 110.52(14) . . ?
C10 C9 H9A 109.5 . . ?
C10 C9 H9B 109.5 . . ?
C8 C9 H9A 109.5 . . ?
C8 C9 H9B 109.5 . . ?
H9A C9 H9B 108.1 . . ?
C21 C19 H19 108.7 . . ?
C21 C19 C18 106.45(14) . . ?
C21 C19 C20 110.71(15) . . ?
C18 C19 H19 108.7 . . ?
C20 C19 H19 108.7 . . ?
C20 C19 C18 113.40(15) . . ?
C27 C28 C8 114.47(16) . . ?
C27 C28 H28A 108.6 . . ?
C27 C28 H28B 108.6 . . ?
C8 C28 H28A 108.6 . . ?
C8 C28 H28B 108.6 . . ?
H28A C28 H28B 107.6 . . ?
O4 C18 C16 107.23(14) . . ?
O4 C18 C19 111.46(14) . . ?
O4 C18 H18 107.5 . . ?
C16 C18 C19 115.40(15) . . ?
C16 C18 H18 107.5 . . ?
C19 C18 H18 107.5 . . ?
S1 C3 H3 124.8 . . ?
C4 C3 S1 110.33(15) . . ?
C4 C3 H3 124.8 . . ?
C11 C12 H12A 109.5 . . ?
C11 C12 H12B 109.5 . . ?
C11 C12 H12C 109.5 . . ?
H12A C12 H12B 109.5 . . ?
H12A C12 H12C 109.5 . . ?
H12B C12 H12C 109.5 . . ?
C16 C17 H17A 109.5 . . ?
C16 C17 H17B 109.5 . . ?
C16 C17 H17C 109.5 . . ?
H17A C17 H17B 109.5 . . ?
H17A C17 H17C 109.5 . . ?
H17B C17 H17C 109.5 . . ?
H1A C1 H1B 109.5 . . ?
H1A C1 H1C 109.5 . . ?
H1B C1 H1C 109.5 . . ?
C2 C1 H1A 109.5 . . ?
C2 C1 H1B 109.5 . . ?
C2 C1 H1C 109.5 . . ?
C19 C20 H20A 109.5 . . ?
C19 C20 H20B 109.5 . . ?
C19 C20 H20C 109.5 . . ?
H20A C20 H20B 109.5 . . ?
H20A C20 H20C 109.5 . . ?
H20B C20 H20C 109.5 . . ?
N1 C2 S1 113.89(15) . . ?
N1 C2 C1 124.68(18) . . ?
C1 C2 S1 121.39(14) . . ?

loop_
_geom_bond_atom_site_label_1
_geom_bond_atom_site_label_2
_geom_bond_distance
_geom_bond_site_symmetry_2
_geom_bond_publ_flag
S1 C3 1.7192(19) . ?
S1 C2 1.736(2) . ?
O5 C21 1.222(2) . ?
O3 C10 1.446(2) . ?
O3 C11 1.456(2) . ?
O1 H1 0.8400 . ?
O1 C25 1.430(2) . ?
O2 C27 1.208(2) . ?
O4 C18 1.426(2) . ?
O4 H4 0.86(2) . ?
N1 C4 1.395(2) . ?
N1 C2 1.296(2) . ?
C4 C5 1.463(3) . ?
C4 C3 1.364(3) . ?
C21 C22 1.533(2) . ?
C21 C19 1.527(2) . ?
C26 H26A 0.9900 . ?
C26 H26B 0.9900 . ?
C26 C25 1.524(2) . ?
C26 C27 1.517(2) . ?
C22 C25 1.557(2) . ?
C22 C23 1.529(3) . ?
C22 C24 1.543(2) . ?
C25 H25 1.0000 . ?
C10 H10 1.0000 . ?
C10 C11 1.475(3) . ?
C10 C9 1.510(2) . ?
C27 C28 1.520(3) . ?
C11 C13 1.519(3) . ?
C11 C12 1.501(3) . ?
C13 H13A 0.9900 . ?
C13 H13B 0.9900 . ?
C13 C14 1.534(2) . ?
C15 H15A 0.9900 . ?
C15 H15B 0.9900 . ?
C15 C16 1.549(2) . ?
C15 C14 1.530(3) . ?
C23 H23A 0.9800 . ?
C23 H23B 0.9800 . ?
C23 H23C 0.9800 . ?
C24 H24A 0.9800 . ?
C24 H24B 0.9800 . ?
C24 H24C 0.9800 . ?
C7 H7A 0.9800 . ?
C7 H7B 0.9800 . ?
C7 H7C 0.9800 . ?
C7 C6 1.502(3) . ?
C5 H5 0.9500 . ?
C5 C6 1.342(3) . ?
C16 H16 1.0000 . ?
C16 C18 1.534(3) . ?
C16 C17 1.529(3) . ?
C8 H8 1.0000 . ?
C8 C6 1.522(2) . ?
C8 C9 1.548(2) . ?
C8 C28 1.540(2) . ?
C14 H14A 0.9900 . ?
C14 H14B 0.9900 . ?
C9 H9A 0.9900 . ?
C9 H9B 0.9900 . ?
C19 H19 1.0000 . ?
C19 C18 1.552(2) . ?
C19 C20 1.529(2) . ?
C28 H28A 0.9900 . ?
C28 H28B 0.9900 . ?
C18 H18 1.0000 . ?
C3 H3 0.9500 . ?
C12 H12A 0.9800 . ?
C12 H12B 0.9800 . ?
C12 H12C 0.9800 . ?
C17 H17A 0.9800 . ?
C17 H17B 0.9800 . ?
C17 H17C 0.9800 . ?
C1 H1A 0.9800 . ?
C1 H1B 0.9800 . ?
C1 H1C 0.9800 . ?
C1 C2 1.490(3) . ?
C20 H20A 0.9800 . ?
C20 H20B 0.9800 . ?
C20 H20C 0.9800 . ?
